data_7013549
loop_
_publ_author_name
'Burrows, Andrew D.'
'Mahon, Mary F.'
'Varrone, Maurizio'

_publ_section_title
;
 The synthesis and late transition metal chemistry of 7-aza-N-indolyl
 phosphines and the activity of their palladium complexes in CO?ethene
 co-polymerisation
;
_journal_issue 24
_journal_name_full 'Dalton Transactions'
_journal_page_first 4718
_journal_paper_doi 10.1039/b309882f
_journal_year 2003
_chemical_formula_sum 'C22 H18 F3 N2 O4 P Pd S'
_chemical_formula_weight 600.81
_chemical_name_systematic
;
?
;
_space_group_IT_number 2
_symmetry_cell_setting triclinic
_symmetry_space_group_name_Hall '-P 1'
_symmetry_space_group_name_H-M 'P -1'
_atom_sites_solution_hydrogens geom
_atom_sites_solution_primary direct
_atom_sites_solution_secondary difmap
_audit_creation_method SHELXL-97
_cell_angle_alpha 77.7580(8)
_cell_angle_beta 77.8980(8)
_cell_angle_gamma 75.6470(9)
_cell_formula_units_Z 2
_cell_length_a 9.22800(10)
_cell_length_b 9.3830(2)
_cell_length_c 14.8820(2)
_cell_measurement_reflns_used 25
_cell_measurement_temperature 150(2)
_cell_measurement_theta_max 18
_cell_measurement_theta_min 12
_cell_volume 1203.06(3)
_computing_data_reduction 'Denzo and Scalepack (otwinowski & Minor, 1997)'
_computing_molecular_graphics 'ORTEX (P.McArdle, 1995)'
_computing_publication_material 'SHELXL-97/2 (Sheldrick,1997)'
_computing_structure_refinement 'SHELXL-97 (Sheldrick, 1997)'
_computing_structure_solution 'SHELXS-97 (Sheldrick, 1990)'
_diffrn_ambient_temperature 150(2)
_diffrn_measured_fraction_theta_full 0.994
_diffrn_measured_fraction_theta_max 0.994
_diffrn_measurement_device_type KappaCCD
_diffrn_measurement_method KappaCCD
_diffrn_radiation_monochromator graphite
_diffrn_radiation_source 'fine-focus sealed tube'
_diffrn_radiation_type MoK\a
_diffrn_radiation_wavelength 0.71073
_diffrn_reflns_av_R_equivalents 0.0511
_diffrn_reflns_av_sigmaI/netI 0.0432
_diffrn_reflns_limit_h_max 11
_diffrn_reflns_limit_h_min 0
_diffrn_reflns_limit_k_max 12
_diffrn_reflns_limit_k_min -11
_diffrn_reflns_limit_l_max 19
_diffrn_reflns_limit_l_min -18
_diffrn_reflns_number 22342
_diffrn_reflns_theta_full 27.54
_diffrn_reflns_theta_max 27.54
_diffrn_reflns_theta_min 3.33
_exptl_absorpt_coefficient_mu 0.979
_exptl_absorpt_correction_T_max 0.9258
_exptl_absorpt_correction_T_min 0.8282
_exptl_absorpt_correction_type multi-scan
_exptl_absorpt_process_details 'Sortav Blessing (1995) '
_exptl_crystal_colour Colourless
_exptl_crystal_density_diffrn 1.659
_exptl_crystal_density_method 'not measured'
_exptl_crystal_description Tabloid
_exptl_crystal_F_000 600
_exptl_crystal_size_max 0.20
_exptl_crystal_size_mid 0.15
_exptl_crystal_size_min 0.08
_refine_diff_density_max 0.486
_refine_diff_density_min -0.552
_refine_diff_density_rms 0.084
_refine_ls_extinction_coef 0.0060(8)
_refine_ls_extinction_expression Fc^*^=kFc[1+0.001xFc^2^\l^3^/sin(2\q)]^-1/4^
_refine_ls_extinction_method SHELXL
_refine_ls_goodness_of_fit_ref 1.006
_refine_ls_hydrogen_treatment mixed
_refine_ls_matrix_type full
_refine_ls_number_parameters 309
_refine_ls_number_reflns 5517
_refine_ls_number_restraints 0
_refine_ls_restrained_S_all 1.006
_refine_ls_R_factor_all 0.0379
_refine_ls_R_factor_gt 0.0308
_refine_ls_shift/su_max 0.001
_refine_ls_shift/su_mean 0.000
_refine_ls_structure_factor_coef Fsqd
_refine_ls_weighting_details 'calc w=1/[\s^2^(Fo^2^)+(0.0436P)^2^+0.5637P] where P=(Fo^2^+2Fc^2^)/3'
_refine_ls_weighting_scheme calc
_refine_ls_wR_factor_gt 0.0767
_refine_ls_wR_factor_ref 0.0808
_reflns_number_gt 4881
_reflns_number_total 5517
_reflns_threshold_expression >2sigma(I)
_cod_data_source_file b309882f.txt
_cod_data_source_block compound7a_k01adb3
_cod_depositor_comments
;
The following automatic conversions were performed:
'_symmetry_cell_setting' value 'Triclinic' changed to 'triclinic'
according to '/home/saulius/struct/CIF-dictionaries/cif_core.dic'
dictionary named 'cif_core.dic' version 2.4.1 from
2010-06-29.

'_exptl_absorpt_correction_type' value 'multiscan' changed to
'multi-scan' according to
'/home/saulius/struct/CIF-dictionaries/cif_core.dic' dictionary named
'cif_core.dic' version 2.4.1 from 2010-06-29.

Automatic conversion script
Id: cif_fix_enum 1527 2010-12-29 10:47:43Z saulius 
;
_cod_original_sg_symbol_H-M P-1
_cod_database_code 7013549

loop_
_symmetry_equiv_pos_as_xyz
'x, y, z'
'-x, -y, -z'

loop_
_atom_site_label
_atom_site_type_symbol
_atom_site_fract_x
_atom_site_fract_y
_atom_site_fract_z
_atom_site_U_iso_or_equiv
_atom_site_adp_type
_atom_site_occupancy
_atom_site_symmetry_multiplicity
_atom_site_calc_flag
_atom_site_refinement_flags
_atom_site_disorder_assembly
_atom_site_disorder_group
Pd1 Pd 0.735607(17) -0.120492(19) 0.252665(11) 0.01915(8) Uani 1 1 d . . .
S1 S 0.97567(6) -0.45107(7) 0.27645(4) 0.02597(14) Uani 1 1 d . . .
P1 P 0.55837(6) 0.07921(7) 0.21727(4) 0.01833(13) Uani 1 1 d . . .
F1 F 0.8993(5) -0.5437(3) 0.45368(15) 0.1209(13) Uani 1 1 d . . .
F2 F 0.9139(4) -0.7035(2) 0.36745(18) 0.1045(11) Uani 1 1 d . . .
F3 F 0.7261(3) -0.5128(3) 0.3742(2) 0.1128(12) Uani 1 1 d . . .
O1 O 0.91447(19) -0.29910(19) 0.29554(13) 0.0302(4) Uani 1 1 d . . .
O2 O 1.1304(2) -0.5015(3) 0.28617(19) 0.0561(6) Uani 1 1 d . . .
O3 O 0.9350(3) -0.4804(2) 0.19631(15) 0.0483(5) Uani 1 1 d . . .
O4 O 0.6535(2) -0.2344(3) 0.11284(15) 0.0437(5) Uani 1 1 d . . .
N1 N 0.5330(2) 0.1588(2) 0.31484(13) 0.0217(4) Uani 1 1 d . . .
N2 N 0.7210(2) -0.0356(2) 0.38145(13) 0.0226(4) Uani 1 1 d . . .
C1 C 0.6091(2) 0.2214(3) 0.12153(15) 0.0198(5) Uani 1 1 d . . .
C2 C 0.6990(3) 0.3146(3) 0.13222(17) 0.0257(5) Uani 1 1 d . . .
H2 H 0.7222 0.3120 0.1919 0.031 Uiso 1 1 calc R . .
C3 C 0.7540(3) 0.4107(3) 0.05593(18) 0.0319(6) Uani 1 1 d . . .
H3 H 0.8143 0.4748 0.0632 0.038 Uiso 1 1 calc R . .
C4 C 0.7211(3) 0.4135(3) -0.03120(18) 0.0324(6) Uani 1 1 d . . .
H4 H 0.7609 0.4781 -0.0838 0.039 Uiso 1 1 calc R . .
C5 C 0.6309(3) 0.3231(3) -0.04202(17) 0.0305(6) Uani 1 1 d . . .
H5 H 0.6072 0.3272 -0.1018 0.037 Uiso 1 1 calc R . .
C6 C 0.5747(3) 0.2262(3) 0.03382(16) 0.0264(5) Uani 1 1 d . . .
H6 H 0.5132 0.1635 0.0261 0.032 Uiso 1 1 calc R . .
C7 C 0.3735(2) 0.0557(3) 0.20909(15) 0.0210(5) Uani 1 1 d . . .
C8 C 0.3442(3) -0.0872(3) 0.23108(16) 0.0248(5) Uani 1 1 d . . .
H8 H 0.4234 -0.1714 0.2438 0.030 Uiso 1 1 calc R . .
C9 C 0.1978(3) -0.1063(3) 0.23431(18) 0.0323(6) Uani 1 1 d . . .
H9 H 0.1764 -0.2033 0.2501 0.039 Uiso 1 1 calc R . .
C10 C 0.0850(3) 0.0166(3) 0.21446(19) 0.0337(6) Uani 1 1 d . . .
H10 H -0.0146 0.0033 0.2170 0.040 Uiso 1 1 calc R . .
C11 C 0.1132(3) 0.1592(3) 0.19088(18) 0.0318(6) Uani 1 1 d . . .
H11 H 0.0340 0.2426 0.1767 0.038 Uiso 1 1 calc R . .
C12 C 0.2585(3) 0.1791(3) 0.18810(17) 0.0265(5) Uani 1 1 d . . .
H12 H 0.2793 0.2764 0.1720 0.032 Uiso 1 1 calc R . .
C13 C 0.4378(3) 0.2892(3) 0.34284(17) 0.0263(5) Uani 1 1 d . . .
H13 H 0.3667 0.3573 0.3080 0.032 Uiso 1 1 calc R . .
C14 C 0.4622(3) 0.3037(3) 0.42681(18) 0.0302(6) Uani 1 1 d . . .
H14 H 0.4118 0.3823 0.4606 0.036 Uiso 1 1 calc R . .
C15 C 0.5779(3) 0.1790(3) 0.45520(16) 0.0263(5) Uani 1 1 d . . .
C16 C 0.6578(3) 0.1263(3) 0.53020(17) 0.0330(6) Uani 1 1 d . . .
H16 H 0.6382 0.1796 0.5806 0.040 Uiso 1 1 calc R . .
C17 C 0.7656(3) -0.0047(3) 0.52889(17) 0.0354(6) Uani 1 1 d . . .
H17 H 0.8206 -0.0424 0.5792 0.042 Uiso 1 1 calc R . .
C18 C 0.7952(3) -0.0832(3) 0.45470(17) 0.0298(6) Uani 1 1 d . . .
H18 H 0.8703 -0.1732 0.4560 0.036 Uiso 1 1 calc R . .
C19 C 0.6180(2) 0.0921(3) 0.38453(15) 0.0211(5) Uani 1 1 d . . .
C20 C 0.8738(5) -0.5589(4) 0.3739(3) 0.0641(11) Uani 1 1 d . . .
C21 C 0.7449(3) -0.1786(3) 0.12991(18) 0.0281(5) Uani 1 1 d . . .
C22 C 0.8835(3) -0.1464(4) 0.06087(19) 0.0435(7) Uani 1 1 d . . .
H22A H 0.9732 -0.1811 0.0915 0.052 Uiso 1 1 calc R . .
H22B H 0.8696 -0.0388 0.0382 0.052 Uiso 1 1 calc R . .
H22C H 0.8973 -0.1986 0.0082 0.052 Uiso 1 1 calc R . .

loop_
_atom_site_aniso_label
_atom_site_aniso_U_11
_atom_site_aniso_U_22
_atom_site_aniso_U_33
_atom_site_aniso_U_23
_atom_site_aniso_U_13
_atom_site_aniso_U_12
Pd1 0.01735(11) 0.01948(12) 0.02102(11) -0.00300(7) -0.00534(7) -0.00321(7)
S1 0.0221(3) 0.0213(3) 0.0320(3) -0.0030(2) -0.0043(2) -0.0015(2)
P1 0.0167(3) 0.0194(3) 0.0198(3) -0.0028(2) -0.0053(2) -0.0039(2)
F1 0.225(4) 0.0811(19) 0.0310(12) -0.0008(12) 0.0127(16) -0.021(2)
F2 0.158(3) 0.0321(12) 0.0924(18) -0.0094(11) 0.0612(18) -0.0336(14)
F3 0.0686(16) 0.092(2) 0.168(3) -0.047(2) 0.0637(18) -0.0488(15)
O1 0.0252(9) 0.0227(9) 0.0442(10) -0.0061(8) -0.0166(8) 0.0015(7)
O2 0.0267(10) 0.0406(13) 0.0977(19) -0.0146(12) -0.0170(11) 0.0068(9)
O3 0.0674(15) 0.0349(12) 0.0434(12) -0.0144(9) -0.0197(11) 0.0031(10)
O4 0.0354(10) 0.0545(14) 0.0512(12) -0.0301(11) -0.0140(9) -0.0045(9)
N1 0.0183(9) 0.0247(11) 0.0225(10) -0.0060(8) -0.0044(8) -0.0024(8)
N2 0.0219(9) 0.0259(11) 0.0210(10) -0.0012(8) -0.0057(8) -0.0072(8)
C1 0.0174(10) 0.0195(11) 0.0218(11) -0.0043(9) -0.0031(8) -0.0017(9)
C2 0.0244(12) 0.0281(13) 0.0269(12) -0.0048(10) -0.0064(10) -0.0078(10)
C3 0.0305(13) 0.0272(14) 0.0387(14) -0.0034(11) -0.0025(11) -0.0120(11)
C4 0.0316(13) 0.0281(14) 0.0288(13) 0.0031(11) 0.0038(11) -0.0044(11)
C5 0.0351(13) 0.0328(14) 0.0209(12) -0.0045(10) -0.0041(10) -0.0032(11)
C6 0.0271(12) 0.0286(13) 0.0253(12) -0.0058(10) -0.0067(10) -0.0064(10)
C7 0.0194(10) 0.0267(13) 0.0193(11) -0.0060(9) -0.0029(9) -0.0079(9)
C8 0.0249(12) 0.0265(13) 0.0244(12) -0.0056(10) -0.0037(9) -0.0073(10)
C9 0.0320(13) 0.0371(15) 0.0333(13) -0.0103(11) 0.0009(11) -0.0193(11)
C10 0.0192(11) 0.0489(17) 0.0394(15) -0.0177(13) 0.0004(10) -0.0150(11)
C11 0.0201(11) 0.0418(16) 0.0353(14) -0.0125(12) -0.0071(10) -0.0028(11)
C12 0.0244(12) 0.0285(13) 0.0281(12) -0.0047(10) -0.0066(10) -0.0066(10)
C13 0.0215(11) 0.0250(13) 0.0314(13) -0.0084(10) -0.0024(10) -0.0015(10)
C14 0.0290(13) 0.0312(14) 0.0315(13) -0.0136(11) 0.0008(10) -0.0062(11)
C15 0.0273(12) 0.0320(14) 0.0222(12) -0.0069(10) 0.0005(9) -0.0134(10)
C16 0.0416(15) 0.0409(16) 0.0211(12) -0.0069(11) -0.0055(11) -0.0158(13)
C17 0.0423(15) 0.0453(17) 0.0227(12) 0.0018(11) -0.0137(11) -0.0162(13)
C18 0.0302(13) 0.0321(14) 0.0275(13) 0.0000(11) -0.0117(10) -0.0062(11)
C19 0.0202(11) 0.0251(12) 0.0197(11) -0.0014(9) -0.0019(9) -0.0110(9)
C20 0.087(3) 0.0364(19) 0.056(2) -0.0089(16) 0.030(2) -0.0228(18)
C21 0.0268(12) 0.0261(13) 0.0298(13) -0.0082(10) -0.0102(10) 0.0050(10)
C22 0.0430(16) 0.054(2) 0.0278(14) -0.0118(13) 0.0036(12) -0.0044(14)

loop_
_atom_type_symbol
_atom_type_description
_atom_type_scat_dispersion_real
_atom_type_scat_dispersion_imag
_atom_type_scat_source
C C 0.0033 0.0016 'International Tables Vol C Tables 4.2.6.8 and 6.1.1.4'
H H 0.0000 0.0000 'International Tables Vol C Tables 4.2.6.8 and 6.1.1.4'
F F 0.0171 0.0103 'International Tables Vol C Tables 4.2.6.8 and 6.1.1.4'
N N 0.0061 0.0033 'International Tables Vol C Tables 4.2.6.8 and 6.1.1.4'
O O 0.0106 0.0060 'International Tables Vol C Tables 4.2.6.8 and 6.1.1.4'
P P 0.1023 0.0942 'International Tables Vol C Tables 4.2.6.8 and 6.1.1.4'
S S 0.1246 0.1234 'International Tables Vol C Tables 4.2.6.8 and 6.1.1.4'
Pd Pd -0.9988 1.0072 'International Tables Vol C Tables 4.2.6.8 and 6.1.1.4'

loop_
_geom_angle_atom_site_label_1
_geom_angle_atom_site_label_2
_geom_angle_atom_site_label_3
_geom_angle
_geom_angle_site_symmetry_1
_geom_angle_site_symmetry_3
_geom_angle_publ_flag
C21 Pd1 O1 95.59(8) . . ?
C21 Pd1 N2 174.85(9) . . ?
O1 Pd1 N2 88.53(7) . . ?
C21 Pd1 P1 89.83(7) . . ?
O1 Pd1 P1 173.67(5) . . ?
N2 Pd1 P1 85.89(5) . . ?
O2 S1 O3 116.23(15) . . ?
O2 S1 O1 112.30(12) . . ?
O3 S1 O1 114.80(11) . . ?
O2 S1 C20 105.18(19) . . ?
O3 S1 C20 104.58(18) . . ?
O1 S1 C20 101.77(14) . . ?
N1 P1 C1 104.49(10) . . ?
N1 P1 C7 105.83(10) . . ?
C1 P1 C7 107.50(10) . . ?
N1 P1 Pd1 99.50(7) . . ?
C1 P1 Pd1 118.18(7) . . ?
C7 P1 Pd1 119.16(8) . . ?
S1 O1 Pd1 135.02(11) . . ?
C19 N1 C13 106.71(19) . . ?
C19 N1 P1 120.29(16) . . ?
C13 N1 P1 133.00(17) . . ?
C19 N2 C18 115.2(2) . . ?
C19 N2 Pd1 111.09(15) . . ?
C18 N2 Pd1 133.69(18) . . ?
C6 C1 C2 119.8(2) . . ?
C6 C1 P1 119.91(18) . . ?
C2 C1 P1 119.82(17) . . ?
C3 C2 C1 119.9(2) . . ?
C2 C3 C4 120.0(2) . . ?
C5 C4 C3 120.4(2) . . ?
C4 C5 C6 120.4(2) . . ?
C5 C6 C1 119.5(2) . . ?
C8 C7 C12 120.3(2) . . ?
C8 C7 P1 118.77(18) . . ?
C12 C7 P1 120.75(18) . . ?
C7 C8 C9 119.7(2) . . ?
C10 C9 C8 119.4(2) . . ?
C9 C10 C11 121.5(2) . . ?
C10 C11 C12 119.4(2) . . ?
C11 C12 C7 119.7(2) . . ?
C14 C13 N1 110.1(2) . . ?
C13 C14 C15 107.4(2) . . ?
C19 C15 C16 115.7(2) . . ?
C19 C15 C14 106.5(2) . . ?
C16 C15 C14 137.8(2) . . ?
C17 C16 C15 118.2(2) . . ?
C16 C17 C18 121.1(2) . . ?
N2 C18 C17 122.3(2) . . ?
N2 C19 N1 123.2(2) . . ?
N2 C19 C15 127.5(2) . . ?
N1 C19 C15 109.3(2) . . ?
F1 C20 F3 107.1(3) . . ?
F1 C20 F2 108.3(4) . . ?
F3 C20 F2 109.0(4) . . ?
F1 C20 S1 112.2(3) . . ?
F3 C20 S1 109.7(3) . . ?
F2 C20 S1 110.4(2) . . ?
O4 C21 C22 123.5(2) . . ?
O4 C21 Pd1 124.1(2) . . ?
C22 C21 Pd1 112.41(19) . . ?

loop_
_geom_bond_atom_site_label_1
_geom_bond_atom_site_label_2
_geom_bond_distance
_geom_bond_site_symmetry_2
_geom_bond_publ_flag
Pd1 C21 1.994(3) . ?
Pd1 O1 2.1346(16) . ?
Pd1 N2 2.193(2) . ?
Pd1 P1 2.2106(6) . ?
S1 O2 1.416(2) . ?
S1 O3 1.420(2) . ?
S1 O1 1.4624(19) . ?
S1 C20 1.813(3) . ?
P1 N1 1.718(2) . ?
P1 C1 1.803(2) . ?
P1 C7 1.805(2) . ?
F1 C20 1.300(5) . ?
F2 C20 1.334(4) . ?
F3 C20 1.323(5) . ?
O4 C21 1.190(3) . ?
N1 C19 1.380(3) . ?
N1 C13 1.404(3) . ?
N2 C19 1.335(3) . ?
N2 C18 1.346(3) . ?
C1 C6 1.396(3) . ?
C1 C2 1.398(3) . ?
C2 C3 1.383(3) . ?
C3 C4 1.386(4) . ?
C4 C5 1.380(4) . ?
C5 C6 1.387(3) . ?
C7 C8 1.391(3) . ?
C7 C12 1.393(3) . ?
C8 C9 1.396(3) . ?
C9 C10 1.375(4) . ?
C10 C11 1.384(4) . ?
C11 C12 1.390(3) . ?
C13 C14 1.355(4) . ?
C14 C15 1.431(4) . ?
C15 C19 1.400(3) . ?
C15 C16 1.402(3) . ?
C16 C17 1.377(4) . ?
C17 C18 1.398(4) . ?
C21 C22 1.513(4) . ?
